data_7019205
loop_
_publ_author_name
'Herbert, Matthew'
'Montilla, Francisco'
'Alvarez, Eleuterio'
'Galindo, Agust\'in'

_publ_section_title
;
 New insights into the mechanism of oxodiperoxomolybdenum catalysed olefin
 epoxidation and the crystal structures of several oxo-peroxo molybdenum
 complexes.
;
_journal_issue 23
_journal_name_full 'Dalton transactions (Cambridge, England : 2003)'
_journal_page_first 6942
_journal_page_last 6956
_journal_paper_doi 10.1039/c2dt12284g
_journal_volume 41
_journal_year 2012
_chemical_formula_moiety 'C3 H6 Mo N2 O6'
_chemical_formula_sum 'C3 H6 Mo N2 O6'
_chemical_formula_weight 262.04
_chemical_name_systematic
;
?
;
_space_group_IT_number 11
_symmetry_cell_setting monoclinic
_symmetry_space_group_name_Hall '-P 2yb'
_symmetry_space_group_name_H-M 'P 1 21/m 1'
_atom_sites_solution_hydrogens geom
_atom_sites_solution_primary direct
_atom_sites_solution_secondary difmap
_audit_creation_method SHELXL-97
_cell_angle_alpha 90.00
_cell_angle_beta 114.26(3)
_cell_angle_gamma 90.00
_cell_formula_units_Z 2
_cell_length_a 7.3757(15)
_cell_length_b 6.7764(14)
_cell_length_c 8.5456(17)
_cell_measurement_reflns_used 5913
_cell_measurement_temperature 173(2)
_cell_measurement_theta_max 30.56
_cell_measurement_theta_min 3.04
_cell_volume 389.40(16)
_computing_cell_refinement 'Bruker (2006). APEX 2. Version 2.1.'
_computing_data_collection 'Bruker (2006). APEX 2. Version 2.1.'
_computing_data_reduction 'Bruker (2006). APEX 2. Version 2.1.'
_computing_molecular_graphics 'XP, SHELXTL v. 6.14 (Bruker, 2003)'
_computing_publication_material 'XCIF, SHELXTL v. 6.14 (Bruker, 2003)'
_computing_structure_refinement 'XL, SHELXTL v. 6.14 (Bruker, 2003)'
_computing_structure_solution 'Bruker (2006). APEX 2. Version 2.1.'
_diffrn_ambient_temperature 173(2)
_diffrn_detector_area_resol_mean 8.26
_diffrn_measured_fraction_theta_full 0.988
_diffrn_measured_fraction_theta_max 0.988
_diffrn_measurement_device_type
;
Bruker-Nonius X8kappa APEX II CCD area detector'
;
_diffrn_measurement_method 'phi and omega scans with narrow frames'
_diffrn_radiation_monochromator graphite
_diffrn_radiation_source 'fine-focus sealed tube'
_diffrn_radiation_type MoK\a
_diffrn_radiation_wavelength 0.71073
_diffrn_reflns_av_R_equivalents 0.0217
_diffrn_reflns_av_sigmaI/netI 0.0091
_diffrn_reflns_limit_h_max 8
_diffrn_reflns_limit_h_min -10
_diffrn_reflns_limit_k_max 9
_diffrn_reflns_limit_k_min -9
_diffrn_reflns_limit_l_max 12
_diffrn_reflns_limit_l_min -6
_diffrn_reflns_number 13950
_diffrn_reflns_theta_full 30.50
_diffrn_reflns_theta_max 30.50
_diffrn_reflns_theta_min 3.99
_diffrn_standards_decay_% 0
_exptl_absorpt_coefficient_mu 1.681
_exptl_absorpt_correction_T_max 0.7698
_exptl_absorpt_correction_T_min 0.5953
_exptl_absorpt_correction_type multi-scan
_exptl_absorpt_process_details
;
SADABS, Bruker (2006). APEX 2. Version 2.1. Bruker Analytical
X-ray Solutions, Madison, Wisconsin, USA.
;
_exptl_crystal_colour yellow
_exptl_crystal_density_diffrn 2.235
_exptl_crystal_density_method 'not measured'
_exptl_crystal_description prism
_exptl_crystal_F_000 256
_exptl_crystal_size_max 0.32
_exptl_crystal_size_mid 0.30
_exptl_crystal_size_min 0.16
_refine_diff_density_max 0.278
_refine_diff_density_min -0.985
_refine_diff_density_rms 0.100
_refine_ls_extinction_method none
_refine_ls_goodness_of_fit_ref 1.227
_refine_ls_hydrogen_treatment mixed
_refine_ls_matrix_type full
_refine_ls_number_parameters 72
_refine_ls_number_reflns 1266
_refine_ls_number_restraints 2
_refine_ls_restrained_S_all 1.233
_refine_ls_R_factor_all 0.0147
_refine_ls_R_factor_gt 0.0143
_refine_ls_shift/su_max 0.000
_refine_ls_shift/su_mean 0.000
_refine_ls_structure_factor_coef Fsqd
_refine_ls_weighting_details 'calc w=1/[\s^2^(Fo^2^)+(0.0202P)^2^+0.1693P] where P=(Fo^2^+2Fc^2^)/3'
_refine_ls_weighting_scheme calc
_refine_ls_wR_factor_gt 0.0393
_refine_ls_wR_factor_ref 0.0398
_reflns_number_gt 1243
_reflns_number_total 1266
_reflns_threshold_expression >2sigma(I)
_cod_data_source_file c2dt12284g.txt
_cod_data_source_block Mo(O)(O2)2(H2O)(pz)
_cod_depositor_comments
;
The following automatic conversions were performed:

'_symmetry_cell_setting' value 'Monoclinic' changed to 'monoclinic'
according to /home/saulius/struct/CIF-dictionaries/cif_core.dic
dictionary named 'cif_core.dic' version 2.4.1 from 2010-06-29.

Automatic conversion script
Id: cif_fix_values 1891 2012-01-12 08:04:46Z andrius 
;
_cod_original_cell_volume 389.39(16)
_cod_original_sg_symbol_H-M P2(1)/m
_cod_database_code 7019205

loop_
_symmetry_equiv_pos_as_xyz
'x, y, z'
'-x, y+1/2, -z'
'-x, -y, -z'
'x, -y-1/2, z'

loop_
_atom_site_label
_atom_site_type_symbol
_atom_site_fract_x
_atom_site_fract_y
_atom_site_fract_z
_atom_site_U_iso_or_equiv
_atom_site_adp_type
_atom_site_occupancy
_atom_site_symmetry_multiplicity
_atom_site_calc_flag
_atom_site_refinement_flags
Mo1 Mo 0.19778(2) 0.2500 0.239224(17) 0.01400(5) Uani 1 2 d S
O1 O -0.0474(2) 0.2500 0.11337(18) 0.0213(3) Uani 1 2 d S
O2 O 0.26275(15) -0.03017(15) 0.26107(12) 0.02072(18) Uani 1 1 d .
O3 O 0.22525(15) 0.04576(15) 0.40741(12) 0.02185(19) Uani 1 1 d .
O4 O 0.5431(2) 0.2500 0.36465(18) 0.0202(3) Uani 1 2 d SD
H1O H 0.599(3) 0.155(2) 0.429(2) 0.024 Uiso 1 1 d D
N1 N 0.2600(2) 0.2500 0.01244(19) 0.0177(3) Uani 1 2 d S
N2 N 0.1092(2) 0.2500 -0.1455(2) 0.0238(3) Uani 1 2 d SD
H1N H -0.013(3) 0.2500 -0.158(4) 0.029 Uiso 1 2 d SD
C1 C 0.1782(3) 0.2500 -0.2679(3) 0.0278(4) Uani 1 2 d S
H1 H 0.1001 0.2500 -0.3882 0.033 Uiso 1 2 calc SR
C2 C 0.3832(3) 0.2500 -0.1879(3) 0.0261(4) Uani 1 2 d S
H2 H 0.4740 0.2500 -0.2409 0.031 Uiso 1 2 calc SR
C3 C 0.4285(3) 0.2500 -0.0128(3) 0.0244(4) Uani 1 2 d S
H3 H 0.5591 0.2500 0.0759 0.029 Uiso 1 2 calc SR

loop_
_atom_site_aniso_label
_atom_site_aniso_U_11
_atom_site_aniso_U_22
_atom_site_aniso_U_33
_atom_site_aniso_U_23
_atom_site_aniso_U_13
_atom_site_aniso_U_12
Mo1 0.01324(8) 0.01510(8) 0.01221(8) 0.000 0.00377(5) 0.000
O1 0.0153(6) 0.0287(7) 0.0181(6) 0.000 0.0051(5) 0.000
O2 0.0235(4) 0.0165(4) 0.0226(4) -0.0015(3) 0.0098(4) 0.0003(4)
O3 0.0266(4) 0.0216(5) 0.0173(4) 0.0028(4) 0.0090(4) 0.0005(4)
O4 0.0161(6) 0.0186(6) 0.0199(6) 0.000 0.0015(5) 0.000
N1 0.0150(6) 0.0223(7) 0.0148(6) 0.000 0.0053(5) 0.000
N2 0.0160(7) 0.0397(10) 0.0144(7) 0.000 0.0051(6) 0.000
C1 0.0264(10) 0.0409(13) 0.0184(9) 0.000 0.0116(8) 0.000
C2 0.0239(9) 0.0331(11) 0.0263(9) 0.000 0.0154(8) 0.000
C3 0.0170(8) 0.0335(10) 0.0237(9) 0.000 0.0091(7) 0.000

loop_
_atom_type_symbol
_atom_type_description
_atom_type_scat_dispersion_real
_atom_type_scat_dispersion_imag
_atom_type_scat_source
C C 0.0033 0.0016 'International Tables Vol C Tables 4.2.6.8 and 6.1.1.4'
H H 0.0000 0.0000 'International Tables Vol C Tables 4.2.6.8 and 6.1.1.4'
Mo Mo -1.6832 0.6857 'International Tables Vol C Tables 4.2.6.8 and 6.1.1.4'
N N 0.0061 0.0033 'International Tables Vol C Tables 4.2.6.8 and 6.1.1.4'
O O 0.0106 0.0060 'International Tables Vol C Tables 4.2.6.8 and 6.1.1.4'

loop_
_geom_angle_atom_site_label_1
_geom_angle_atom_site_label_2
_geom_angle_atom_site_label_3
_geom_angle
_geom_angle_site_symmetry_1
_geom_angle_site_symmetry_3
O1 Mo1 O3 103.34(5) . 4_565
O1 Mo1 O3 103.34(5) . .
O3 Mo1 O3 90.73(6) 4_565 .
O1 Mo1 O2 102.64(3) . 4_565
O3 Mo1 O2 44.67(4) 4_565 4_565
O3 Mo1 O2 132.52(4) . 4_565
O1 Mo1 O2 102.64(3) . .
O3 Mo1 O2 132.52(4) 4_565 .
O3 Mo1 O2 44.67(4) . .
O2 Mo1 O2 154.07(6) 4_565 .
O1 Mo1 N1 89.73(7) . .
O3 Mo1 N1 131.66(3) 4_565 .
O3 Mo1 N1 131.66(3) . .
O2 Mo1 N1 87.22(3) 4_565 .
O2 Mo1 N1 87.22(3) . .
O1 Mo1 O4 169.23(6) . .
O3 Mo1 O4 84.12(5) 4_565 .
O3 Mo1 O4 84.12(5) . .
O2 Mo1 O4 77.04(3) 4_565 .
O2 Mo1 O4 77.04(3) . .
N1 Mo1 O4 79.49(6) . .
O3 O2 Mo1 67.55(6) . .
O2 O3 Mo1 67.78(5) . .
Mo1 O4 H1O 117.1(14) . .
C3 N1 N2 105.97(15) . .
C3 N1 Mo1 133.78(13) . .
N2 N1 Mo1 120.25(12) . .
C1 N2 N1 111.09(16) . .
C1 N2 H1N 128.1(19) . .
N1 N2 H1N 120.8(19) . .
N2 C1 C2 107.70(19) . .
N2 C1 H1 126.2 . .
C2 C1 H1 126.2 . .
C1 C2 C3 105.21(17) . .
C1 C2 H2 127.4 . .
C3 C2 H2 127.4 . .
N1 C3 C2 110.03(18) . .
N1 C3 H3 125.0 . .
C2 C3 H3 125.0 . .

loop_
_geom_bond_atom_site_label_1
_geom_bond_atom_site_label_2
_geom_bond_distance
_geom_bond_site_symmetry_2
Mo1 O1 1.6819(15) .
Mo1 O3 1.9450(10) 4_565
Mo1 O3 1.9450(10) .
Mo1 O2 1.9482(11) 4_565
Mo1 O2 1.9482(11) .
Mo1 N1 2.1673(16) .
Mo1 O4 2.3224(15) .
O2 O3 1.4796(13) .
O4 H1O 0.834(14) .
N1 C3 1.346(2) .
N1 N2 1.351(2) .
N2 C1 1.338(2) .
N2 H1N 0.863(17) .
C1 C2 1.380(3) .
C1 H1 0.9500 .
C2 C3 1.393(3) .
C2 H2 0.9500 .
C3 H3 0.9500 .

loop_
_geom_hbond_atom_site_label_D
_geom_hbond_atom_site_label_H
_geom_hbond_atom_site_label_A
_geom_hbond_distance_DH
_geom_hbond_distance_HA
_geom_hbond_distance_DA
_geom_hbond_angle_DHA
_geom_hbond_site_symmetry_A
N2 H1N O2 0.863(17) 2.249(15) 2.9146(19) 134.0(10) 2
N2 H1N O2 0.863(17) 2.249(15) 2.9146(19) 134.0(10) 3
O4 H1O O2 0.834(14) 2.564(16) 3.2765(18) 144.2(17) 3_656
O4 H1O O3 0.834(14) 2.002(14) 2.8274(15) 170.4(19) 3_656

loop_
_geom_torsion_atom_site_label_1
_geom_torsion_atom_site_label_2
_geom_torsion_atom_site_label_3
_geom_torsion_atom_site_label_4
_geom_torsion
_geom_torsion_site_symmetry_1
O1 Mo1 O2 O3 -96.28(8) .
O3 Mo1 O2 O3 25.48(6) 4_565
O2 Mo1 O2 O3 96.77(14) 4_565
N1 Mo1 O2 O3 174.62(7) .
O4 Mo1 O2 O3 94.76(7) .
O1 Mo1 O3 O2 94.59(7) .
O3 Mo1 O3 O2 -161.51(4) 4_565
O2 Mo1 O3 O2 -143.91(9) 4_565
N1 Mo1 O3 O2 -7.21(9) .
O4 Mo1 O3 O2 -77.51(6) .
O1 Mo1 N1 C3 180.0 .
O3 Mo1 N1 C3 72.27(5) 4_565
O3 Mo1 N1 C3 -72.27(5) .
O2 Mo1 N1 C3 77.33(3) 4_565
O2 Mo1 N1 C3 -77.33(3) .
O4 Mo1 N1 C3 0.0 .
O1 Mo1 N1 N2 0.0 .
O3 Mo1 N1 N2 -107.73(5) 4_565
O3 Mo1 N1 N2 107.73(5) .
O2 Mo1 N1 N2 -102.67(3) 4_565
O2 Mo1 N1 N2 102.67(3) .
O4 Mo1 N1 N2 180.0 .
C3 N1 N2 C1 0.0 .
Mo1 N1 N2 C1 180.0 .
N1 N2 C1 C2 0.0 .
N2 C1 C2 C3 0.0 .
N2 N1 C3 C2 0.0 .
Mo1 N1 C3 C2 180.0 .
C1 C2 C3 N1 0.0 .
